data_4123072
loop_
_publ_author_name
'Fang, Bo'
'Ren, Wenshan'
'Hou, Guohua'
'Zi, Guofu'
'Fang, De-Cai'
'Maron, Laurent'
'Walter, Marc D.'

_publ_section_title
;
 An Actinide Metallacyclopropene Complex: Synthesis, Structure,
 Reactivity, and Computational Studies.
;
_journal_name_full 'Journal of the American Chemical Society'
_journal_page_first 141202122629003
_journal_paper_doi 10.1021/ja509770t
_journal_year 2014
_chemical_formula_moiety 'C51 H77 N Si Th'
_chemical_formula_sum 'C51 H77 N Si Th'
_chemical_formula_weight 964.27
_chemical_name_systematic
; 
 ? 
;
_space_group_IT_number 2
_symmetry_cell_setting triclinic
_symmetry_space_group_name_Hall '-P 1'
_symmetry_space_group_name_H-M 'P -1'
_atom_sites_solution_hydrogens geom
_atom_sites_solution_primary direct
_atom_sites_solution_secondary difmap
_audit_creation_method SHELXL-97
_cell_angle_alpha 76.8140(10)
_cell_angle_beta 75.328(2)
_cell_angle_gamma 67.6540(10)
_cell_formula_units_Z 2
_cell_length_a 11.3317(9)
_cell_length_b 12.9233(11)
_cell_length_c 18.2014(16)
_cell_measurement_reflns_used 7281
_cell_measurement_temperature 100(2)
_cell_measurement_theta_max 27.51
_cell_measurement_theta_min 2.22
_cell_volume 2358.9(3)
_computing_cell_refinement 'Bruker SAINT'
_computing_data_collection 'Bruker APEX2'
_computing_data_reduction 'Bruker SAINT'
_computing_molecular_graphics 'Bruker SHELXTL'
_computing_publication_material 'Bruker SHELXTL'
_computing_structure_refinement 'SHELXL-97 (Sheldrick, 2008)'
_computing_structure_solution 'SHELXS-97 (Sheldrick, 2008)'
_diffrn_ambient_temperature 100(2)
_diffrn_measured_fraction_theta_full 0.993
_diffrn_measured_fraction_theta_max 0.993
_diffrn_measurement_device_type 'Bruker APEX-II CCD'
_diffrn_measurement_method '\f and \w scans'
_diffrn_radiation_monochromator graphite
_diffrn_radiation_source 'fine-focus sealed tube'
_diffrn_radiation_type MoK\a
_diffrn_radiation_wavelength 0.71073
_diffrn_reflns_av_R_equivalents 0.0259
_diffrn_reflns_av_sigmaI/netI 0.0511
_diffrn_reflns_limit_h_max 14
_diffrn_reflns_limit_h_min -11
_diffrn_reflns_limit_k_max 16
_diffrn_reflns_limit_k_min -15
_diffrn_reflns_limit_l_max 23
_diffrn_reflns_limit_l_min -23
_diffrn_reflns_number 15932
_diffrn_reflns_theta_full 27.51
_diffrn_reflns_theta_max 27.51
_diffrn_reflns_theta_min 1.72
_exptl_absorpt_coefficient_mu 3.219
_exptl_absorpt_correction_T_max 0.6269
_exptl_absorpt_correction_T_min 0.4452
_exptl_absorpt_correction_type multi-scan
_exptl_absorpt_process_details SADABS
_exptl_crystal_colour yellow
_exptl_crystal_density_diffrn 1.358
_exptl_crystal_density_method 'not measured'
_exptl_crystal_description block
_exptl_crystal_F_000 988
_exptl_crystal_size_max 0.30
_exptl_crystal_size_mid 0.20
_exptl_crystal_size_min 0.16
_refine_diff_density_max 1.224
_refine_diff_density_min -0.788
_refine_diff_density_rms 0.112
_refine_ls_extinction_method none
_refine_ls_goodness_of_fit_ref 1.011
_refine_ls_hydrogen_treatment constr
_refine_ls_matrix_type full
_refine_ls_number_parameters 507
_refine_ls_number_reflns 10791
_refine_ls_number_restraints 0
_refine_ls_restrained_S_all 1.011
_refine_ls_R_factor_all 0.0346
_refine_ls_R_factor_gt 0.0280
_refine_ls_shift/su_max 0.002
_refine_ls_shift/su_mean 0.000
_refine_ls_structure_factor_coef Fsqd
_refine_ls_weighting_details 'calc w=1/[\s^2^(Fo^2^)+(0.0257P)^2^+0.0000P] where P=(Fo^2^+2Fc^2^)/3'
_refine_ls_weighting_scheme calc
_refine_ls_wR_factor_gt 0.0593
_refine_ls_wR_factor_ref 0.0617
_reflns_number_gt 9629
_reflns_number_total 10791
_reflns_threshold_expression >2sigma(I)
_cod_data_source_file ja509770t_si_002.cif
_cod_data_source_block compound11
_cod_depositor_comments
;
The following automatic conversions were performed:

'_symmetry_cell_setting' value 'Triclinic' changed to 'triclinic'
according to
/home/saulius/struct/COD-crude-data--automatic-downloads/rss-feeds/ACS/lib/dictionaries/cif_core.dic
dictionary named 'cif_core.dic' version 2.4.2 from
2011-04-26.

'_exptl_absorpt_correction_type' value 'Multi-scan'
changed to 'multi-scan' according to
/home/saulius/struct/COD-crude-data--automatic-downloads/rss-feeds/ACS/lib/dictionaries/cif_core.dic
dictionary named 'cif_core.dic' version 2.4.2 from 2011-04-26.

Automatic conversion script
Id: cif_fix_values 2935 2014-11-11 08:27:57Z andrius 
;
_cod_original_sg_symbol_H-M P-1
_cod_database_code 4123072

loop_
_symmetry_equiv_pos_as_xyz
'x, y, z'
'-x, -y, -z'

loop_
_atom_site_label
_atom_site_type_symbol
_atom_site_fract_x
_atom_site_fract_y
_atom_site_fract_z
_atom_site_U_iso_or_equiv
_atom_site_adp_type
_atom_site_occupancy
_atom_site_symmetry_multiplicity
_atom_site_calc_flag
_atom_site_refinement_flags
C1 C 0.7667(3) 0.3125(3) 0.29325(18) 0.0158(6) Uani 1 1 d .
C2 C 0.8481(3) 0.1976(2) 0.28360(18) 0.0155(6) Uani 1 1 d .
C3 C 0.8648(3) 0.1906(2) 0.20416(17) 0.0143(6) Uani 1 1 d .
H3 H 0.9120 0.1236 0.1817 0.017 Uiso 1 1 calc R
C4 C 0.8017(3) 0.2966(2) 0.16361(17) 0.0140(6) Uani 1 1 d .
C5 C 0.7383(3) 0.3690(2) 0.21911(18) 0.0148(6) Uani 1 1 d .
H5 H 0.6837 0.4454 0.2089 0.018 Uiso 1 1 calc R
C6 C 0.7390(3) 0.3856(3) 0.35637(18) 0.0184(7) Uani 1 1 d .
C7 C 0.6206(3) 0.4941(3) 0.3457(2) 0.0224(7) Uani 1 1 d .
H7A H 0.5954 0.5336 0.3902 0.034 Uiso 1 1 calc R
H7B H 0.5480 0.4740 0.3409 0.034 Uiso 1 1 calc R
H7C H 0.6432 0.5435 0.2991 0.034 Uiso 1 1 calc R
C8 C 0.7121(3) 0.3292(3) 0.43925(19) 0.0237(7) Uani 1 1 d .
H8A H 0.7858 0.2601 0.4488 0.035 Uiso 1 1 calc R
H8B H 0.6334 0.3101 0.4478 0.035 Uiso 1 1 calc R
H8C H 0.6999 0.3813 0.4743 0.035 Uiso 1 1 calc R
C9 C 0.8561(3) 0.4247(3) 0.3447(2) 0.0280(8) Uani 1 1 d .
H9A H 0.8397 0.4739 0.3827 0.042 Uiso 1 1 calc R
H9B H 0.8687 0.4666 0.2929 0.042 Uiso 1 1 calc R
H9C H 0.9343 0.3586 0.3512 0.042 Uiso 1 1 calc R
C10 C 0.9282(3) 0.0967(3) 0.33646(18) 0.0173(6) Uani 1 1 d .
C11 C 0.8456(3) 0.0438(3) 0.4029(2) 0.0251(8) Uani 1 1 d .
H11A H 0.7934 0.0156 0.3824 0.038 Uiso 1 1 calc R
H11B H 0.7881 0.1010 0.4355 0.038 Uiso 1 1 calc R
H11C H 0.9025 -0.0190 0.4334 0.038 Uiso 1 1 calc R
C12 C 1.0182(3) 0.1313(3) 0.3691(2) 0.0276(8) Uani 1 1 d .
H12A H 0.9656 0.1886 0.4026 0.041 Uiso 1 1 calc R
H12B H 1.0739 0.1626 0.3269 0.041 Uiso 1 1 calc R
H12C H 1.0723 0.0649 0.3988 0.041 Uiso 1 1 calc R
C13 C 1.0199(4) 0.0029(3) 0.2894(2) 0.0302(8) Uani 1 1 d .
H13A H 1.0727 -0.0590 0.3226 0.045 Uiso 1 1 calc R
H13B H 1.0768 0.0333 0.2474 0.045 Uiso 1 1 calc R
H13C H 0.9689 -0.0256 0.2682 0.045 Uiso 1 1 calc R
C14 C 0.8226(3) 0.3330(3) 0.07676(18) 0.0174(6) Uani 1 1 d .
C15 C 0.8631(3) 0.4384(3) 0.0593(2) 0.0251(7) Uani 1 1 d .
H15A H 0.7922 0.5007 0.0823 0.038 Uiso 1 1 calc R
H15B H 0.8825 0.4605 0.0036 0.038 Uiso 1 1 calc R
H15C H 0.9406 0.4212 0.0809 0.038 Uiso 1 1 calc R
C16 C 0.9330(3) 0.2409(3) 0.03506(19) 0.0251(7) Uani 1 1 d .
H16A H 1.0124 0.2220 0.0551 0.038 Uiso 1 1 calc R
H16B H 0.9480 0.2686 -0.0201 0.038 Uiso 1 1 calc R
H16C H 0.9090 0.1732 0.0435 0.038 Uiso 1 1 calc R
C17 C 0.7000(3) 0.3620(3) 0.04391(19) 0.0219(7) Uani 1 1 d .
H17A H 0.6740 0.2951 0.0542 0.033 Uiso 1 1 calc R
H17B H 0.7179 0.3859 -0.0116 0.033 Uiso 1 1 calc R
H17C H 0.6298 0.4234 0.0682 0.033 Uiso 1 1 calc R
C18 C 0.5296(3) 0.0147(2) 0.26266(17) 0.0140(6) Uani 1 1 d .
C19 C 0.6227(3) 0.0186(2) 0.19231(17) 0.0145(6) Uani 1 1 d .
C20 C 0.5623(3) 0.1187(2) 0.14322(17) 0.0149(6) Uani 1 1 d .
H20 H 0.6026 0.1437 0.0934 0.018 Uiso 1 1 calc R
C21 C 0.4344(3) 0.1752(3) 0.17918(18) 0.0153(6) Uani 1 1 d .
C22 C 0.4175(3) 0.1130(2) 0.25299(18) 0.0147(6) Uani 1 1 d .
H22 H 0.3416 0.1336 0.2913 0.018 Uiso 1 1 calc R
C23 C 0.5228(3) -0.0798(3) 0.33152(19) 0.0191(7) Uani 1 1 d .
C24 C 0.6296(3) -0.1145(3) 0.37904(19) 0.0219(7) Uani 1 1 d .
H24A H 0.6211 -0.0500 0.4021 0.033 Uiso 1 1 calc R
H24B H 0.7149 -0.1388 0.3457 0.033 Uiso 1 1 calc R
H24C H 0.6211 -0.1771 0.4197 0.033 Uiso 1 1 calc R
C25 C 0.5254(3) -0.1841(3) 0.3019(2) 0.0259(8) Uani 1 1 d .
H25A H 0.6117 -0.2190 0.2722 0.039 Uiso 1 1 calc R
H25B H 0.4603 -0.1603 0.2692 0.039 Uiso 1 1 calc R
H25C H 0.5059 -0.2391 0.3457 0.039 Uiso 1 1 calc R
C26 C 0.3913(3) -0.0436(3) 0.38698(19) 0.0239(7) Uani 1 1 d .
H26A H 0.3909 -0.1027 0.4316 0.036 Uiso 1 1 calc R
H26B H 0.3211 -0.0322 0.3605 0.036 Uiso 1 1 calc R
H26C H 0.3785 0.0272 0.4041 0.036 Uiso 1 1 calc R
C27 C 0.7462(3) -0.0717(3) 0.15548(18) 0.0180(6) Uani 1 1 d .
C28 C 0.8312(3) -0.1597(3) 0.2098(2) 0.0240(7) Uani 1 1 d .
H28A H 0.9083 -0.2090 0.1799 0.036 Uiso 1 1 calc R
H28B H 0.7818 -0.2052 0.2446 0.036 Uiso 1 1 calc R
H28C H 0.8580 -0.1213 0.2399 0.036 Uiso 1 1 calc R
C29 C 0.7016(3) -0.1329(3) 0.1100(2) 0.0267(8) Uani 1 1 d .
H29A H 0.7770 -0.1928 0.0876 0.040 Uiso 1 1 calc R
H29B H 0.6601 -0.0786 0.0690 0.040 Uiso 1 1 calc R
H29C H 0.6395 -0.1663 0.1447 0.040 Uiso 1 1 calc R
C30 C 0.8351(3) -0.0144(3) 0.09712(18) 0.0207(7) Uani 1 1 d .
H30A H 0.8655 0.0259 0.1237 0.031 Uiso 1 1 calc R
H30B H 0.7867 0.0394 0.0585 0.031 Uiso 1 1 calc R
H30C H 0.9098 -0.0719 0.0719 0.031 Uiso 1 1 calc R
C31 C 0.3273(3) 0.2642(3) 0.13885(18) 0.0167(6) Uani 1 1 d .
C32 C 0.3779(3) 0.3512(3) 0.0810(2) 0.0244(7) Uani 1 1 d .
H32A H 0.3096 0.4026 0.0527 0.037 Uiso 1 1 calc R
H32B H 0.4536 0.3120 0.0449 0.037 Uiso 1 1 calc R
H32C H 0.4029 0.3945 0.1083 0.037 Uiso 1 1 calc R
C33 C 0.2107(3) 0.3262(3) 0.19505(19) 0.0213(7) Uani 1 1 d .
H33A H 0.1719 0.2721 0.2289 0.032 Uiso 1 1 calc R
H33B H 0.1462 0.3839 0.1665 0.032 Uiso 1 1 calc R
H33C H 0.2387 0.3624 0.2259 0.032 Uiso 1 1 calc R
C34 C 0.2830(3) 0.2005(3) 0.0953(2) 0.0264(8) Uani 1 1 d .
H34A H 0.2463 0.1473 0.1321 0.040 Uiso 1 1 calc R
H34B H 0.3576 0.1588 0.0597 0.040 Uiso 1 1 calc R
H34C H 0.2170 0.2548 0.0665 0.040 Uiso 1 1 calc R
C35 C 0.4500(3) 0.7118(3) 0.12116(19) 0.0233(7) Uani 1 1 d .
H35 H 0.5402 0.6697 0.1167 0.028 Uiso 1 1 calc R
C36 C 0.4104(3) 0.8243(3) 0.0884(2) 0.0266(8) Uani 1 1 d .
H36 H 0.4733 0.8586 0.0621 0.032 Uiso 1 1 calc R
C37 C 0.2800(3) 0.8868(3) 0.09386(19) 0.0228(7) Uani 1 1 d .
H37 H 0.2525 0.9648 0.0729 0.027 Uiso 1 1 calc R
C38 C 0.1900(3) 0.8353(3) 0.12987(19) 0.0244(7) Uani 1 1 d .
H38 H 0.1001 0.8773 0.1322 0.029 Uiso 1 1 calc R
C39 C 0.2293(3) 0.7227(3) 0.16286(19) 0.0208(7) Uani 1 1 d .
H39 H 0.1658 0.6885 0.1875 0.025 Uiso 1 1 calc R
C40 C 0.3606(3) 0.6588(3) 0.16053(17) 0.0155(6) Uani 1 1 d .
C41 C 0.4078(3) 0.5398(3) 0.19736(17) 0.0158(6) Uani 1 1 d .
H41 H 0.4832 0.4908 0.1695 0.019 Uiso 1 1 calc R
C42 C 0.3562(3) 0.4925(2) 0.26616(17) 0.0136(6) Uani 1 1 d .
C43 C 0.2426(3) 0.5666(2) 0.31552(17) 0.0150(6) Uani 1 1 d .
C44 C 0.2596(3) 0.6502(3) 0.34470(18) 0.0193(7) Uani 1 1 d .
H44 H 0.3419 0.6597 0.3324 0.023 Uiso 1 1 calc R
C45 C 0.1582(4) 0.7190(3) 0.39109(19) 0.0278(8) Uani 1 1 d .
H45 H 0.1713 0.7751 0.4108 0.033 Uiso 1 1 calc R
C46 C 0.0376(4) 0.7072(3) 0.4092(2) 0.0356(10) Uani 1 1 d .
H46 H -0.0322 0.7549 0.4411 0.043 Uiso 1 1 calc R
C47 C 0.0196(4) 0.6250(3) 0.3803(2) 0.0360(10) Uani 1 1 d .
H47 H -0.0631 0.6164 0.3925 0.043 Uiso 1 1 calc R
C48 C 0.1212(3) 0.5553(3) 0.3339(2) 0.0240(7) Uani 1 1 d .
H48 H 0.1077 0.4993 0.3145 0.029 Uiso 1 1 calc R
C49 C 0.3432(3) 0.4050(3) 0.46704(18) 0.0219(7) Uani 1 1 d .
H49A H 0.4108 0.4393 0.4543 0.033 Uiso 1 1 calc R
H49B H 0.3477 0.3570 0.5172 0.033 Uiso 1 1 calc R
H49C H 0.2577 0.4646 0.4690 0.033 Uiso 1 1 calc R
C50 C 0.2158(3) 0.2811(3) 0.41277(19) 0.0222(7) Uani 1 1 d .
H50A H 0.1408 0.3469 0.4281 0.033 Uiso 1 1 calc R
H50B H 0.2213 0.2173 0.4545 0.033 Uiso 1 1 calc R
H50C H 0.2058 0.2607 0.3666 0.033 Uiso 1 1 calc R
C51 C 0.5144(3) 0.1858(3) 0.39297(18) 0.0168(6) Uani 1 1 d .
H51A H 0.4925 0.1158 0.4088 0.020 Uiso 1 1 calc R
H51B H 0.5745 0.1858 0.4241 0.020 Uiso 1 1 calc R
N1 N 0.4110(2) 0.3787(2) 0.29619(14) 0.0134(5) Uani 1 1 d .
Si1 Si 0.36847(8) 0.31675(7) 0.39188(5) 0.01556(17) Uani 1 1 d .
Th1 Th 0.591746(10) 0.222683(9) 0.254955(6) 0.01153(4) Uani 1 1 d .

loop_
_atom_site_aniso_label
_atom_site_aniso_U_11
_atom_site_aniso_U_22
_atom_site_aniso_U_33
_atom_site_aniso_U_23
_atom_site_aniso_U_13
_atom_site_aniso_U_12
C1 0.0154(14) 0.0153(15) 0.0207(16) -0.0037(13) -0.0064(12) -0.0071(12)
C2 0.0134(14) 0.0141(15) 0.0179(16) -0.0015(12) -0.0019(12) -0.0047(12)
C3 0.0100(13) 0.0138(15) 0.0187(16) -0.0057(12) -0.0011(11) -0.0028(12)
C4 0.0124(14) 0.0156(15) 0.0145(15) -0.0002(12) -0.0025(11) -0.0064(12)
C5 0.0146(14) 0.0114(15) 0.0203(16) -0.0013(12) -0.0067(12) -0.0047(12)
C6 0.0218(16) 0.0145(16) 0.0213(17) -0.0049(13) -0.0072(13) -0.0057(13)
C7 0.0262(17) 0.0137(16) 0.0271(18) -0.0085(14) -0.0058(14) -0.0029(14)
C8 0.0293(18) 0.0243(18) 0.0189(17) -0.0093(14) -0.0083(14) -0.0049(15)
C9 0.0286(19) 0.0250(19) 0.038(2) -0.0118(16) -0.0088(16) -0.0123(16)
C10 0.0155(15) 0.0155(16) 0.0206(16) -0.0024(13) -0.0061(12) -0.0033(13)
C11 0.0229(17) 0.0202(18) 0.0289(19) 0.0088(15) -0.0115(15) -0.0066(14)
C12 0.0204(17) 0.0293(19) 0.035(2) -0.0027(16) -0.0117(15) -0.0073(15)
C13 0.034(2) 0.0182(18) 0.031(2) -0.0030(15) -0.0138(16) 0.0035(15)
C14 0.0149(15) 0.0200(16) 0.0166(16) -0.0009(13) 0.0007(12) -0.0085(13)
C15 0.0289(18) 0.0251(18) 0.0221(18) 0.0045(14) -0.0062(14) -0.0137(15)
C16 0.0234(17) 0.0261(19) 0.0193(17) -0.0029(14) 0.0028(14) -0.0057(15)
C17 0.0170(15) 0.0309(19) 0.0173(16) -0.0016(14) -0.0015(13) -0.0100(14)
C18 0.0155(14) 0.0129(15) 0.0156(15) -0.0027(12) -0.0030(12) -0.0065(12)
C19 0.0172(15) 0.0121(15) 0.0173(15) -0.0043(12) -0.0044(12) -0.0064(12)
C20 0.0156(14) 0.0159(15) 0.0152(15) -0.0026(12) -0.0017(12) -0.0082(12)
C21 0.0149(14) 0.0158(15) 0.0179(16) -0.0031(12) -0.0066(12) -0.0055(12)
C22 0.0145(14) 0.0145(15) 0.0187(16) -0.0063(12) -0.0033(12) -0.0063(12)
C23 0.0192(16) 0.0129(15) 0.0229(17) 0.0027(13) -0.0010(13) -0.0079(13)
C24 0.0267(17) 0.0163(16) 0.0204(17) 0.0025(13) -0.0062(14) -0.0067(14)
C25 0.0294(18) 0.0182(17) 0.032(2) -0.0025(15) -0.0032(15) -0.0125(15)
C26 0.0277(18) 0.0191(17) 0.0229(18) 0.0030(14) 0.0011(14) -0.0131(15)
C27 0.0185(15) 0.0140(15) 0.0214(17) -0.0075(13) -0.0034(13) -0.0029(13)
C28 0.0194(16) 0.0182(17) 0.0314(19) -0.0046(14) -0.0030(14) -0.0037(14)
C29 0.0273(18) 0.0275(19) 0.0286(19) -0.0150(15) -0.0012(15) -0.0094(16)
C30 0.0182(15) 0.0220(17) 0.0194(17) -0.0091(14) -0.0004(13) -0.0028(14)
C31 0.0169(15) 0.0161(16) 0.0190(16) -0.0010(13) -0.0075(12) -0.0058(13)
C32 0.0225(17) 0.0234(18) 0.0269(19) 0.0032(15) -0.0128(14) -0.0058(15)
C33 0.0171(15) 0.0200(17) 0.0230(17) -0.0023(14) -0.0046(13) -0.0022(13)
C34 0.0273(18) 0.0271(19) 0.032(2) -0.0109(15) -0.0125(15) -0.0096(15)
C35 0.0152(15) 0.0299(19) 0.0204(17) 0.0021(14) -0.0029(13) -0.0065(14)
C36 0.0259(18) 0.029(2) 0.0272(19) 0.0083(15) -0.0073(15) -0.0180(16)
C37 0.0354(19) 0.0154(16) 0.0164(16) 0.0025(13) -0.0098(14) -0.0069(15)
C38 0.0204(17) 0.0224(18) 0.0232(18) 0.0000(14) -0.0057(14) -0.0003(14)
C39 0.0171(15) 0.0213(17) 0.0218(17) 0.0023(14) -0.0048(13) -0.0066(14)
C40 0.0163(15) 0.0175(16) 0.0128(15) -0.0017(12) -0.0042(12) -0.0053(13)
C41 0.0123(14) 0.0167(16) 0.0163(15) -0.0056(12) -0.0004(12) -0.0023(12)
C42 0.0135(14) 0.0113(14) 0.0181(15) -0.0034(12) -0.0065(12) -0.0036(12)
C43 0.0171(15) 0.0097(14) 0.0144(15) -0.0012(12) -0.0006(12) -0.0023(12)
C44 0.0253(17) 0.0146(16) 0.0158(16) -0.0015(12) -0.0073(13) -0.0025(13)
C45 0.048(2) 0.0134(17) 0.0159(17) -0.0002(13) -0.0049(16) -0.0057(16)
C46 0.041(2) 0.0131(17) 0.032(2) -0.0052(15) 0.0140(17) 0.0007(16)
C47 0.0257(19) 0.0223(19) 0.046(2) -0.0018(17) 0.0140(17) -0.0078(16)
C48 0.0228(17) 0.0164(17) 0.0296(19) -0.0054(14) 0.0025(14) -0.0068(14)
C49 0.0282(18) 0.0190(17) 0.0161(16) -0.0039(13) -0.0012(13) -0.0066(14)
C50 0.0240(17) 0.0164(16) 0.0228(17) -0.0043(13) 0.0042(14) -0.0080(14)
C51 0.0187(15) 0.0136(15) 0.0174(16) -0.0030(12) -0.0032(12) -0.0045(13)
N1 0.0152(12) 0.0110(12) 0.0136(13) -0.0032(10) -0.0037(10) -0.0027(10)
Si1 0.0178(4) 0.0133(4) 0.0142(4) -0.0036(3) 0.0000(3) -0.0047(3)
Th1 0.01168(5) 0.01021(6) 0.01267(6) -0.00281(4) -0.00180(4) -0.00334(4)

loop_
_atom_type_symbol
_atom_type_description
_atom_type_scat_dispersion_real
_atom_type_scat_dispersion_imag
_atom_type_scat_source
C C 0.0033 0.0016 'International Tables Vol C Tables 4.2.6.8 and 6.1.1.4'
H H 0.0000 0.0000 'International Tables Vol C Tables 4.2.6.8 and 6.1.1.4'
N N 0.0061 0.0033 'International Tables Vol C Tables 4.2.6.8 and 6.1.1.4'
Si Si 0.0817 0.0704 'International Tables Vol C Tables 4.2.6.8 and 6.1.1.4'
Th Th -7.2400 8.8979 'International Tables Vol C Tables 4.2.6.8 and 6.1.1.4'

loop_
_geom_angle_atom_site_label_1
_geom_angle_atom_site_label_2
_geom_angle_atom_site_label_3
_geom_angle
C5 C1 C2 106.3(3)
C5 C1 C6 118.2(3)
C2 C1 C6 133.2(3)
C5 C1 Th1 71.94(16)
C2 C1 Th1 77.17(16)
C6 C1 Th1 128.5(2)
C3 C2 C1 106.1(3)
C3 C2 C10 119.7(3)
C1 C2 C10 133.5(3)
C3 C2 Th1 72.97(16)
C1 C2 Th1 74.51(16)
C10 C2 Th1 124.49(18)
C4 C3 C2 110.9(3)
C4 C3 Th1 75.76(16)
C2 C3 Th1 78.80(17)
C4 C3 H3 124.5
C2 C3 H3 124.5
Th1 C3 H3 112.8
C5 C4 C3 105.6(3)
C5 C4 C14 125.8(3)
C3 C4 C14 127.3(3)
C5 C4 Th1 73.74(17)
C3 C4 Th1 75.95(16)
C14 C4 Th1 125.79(18)
C4 C5 C1 111.0(3)
C4 C5 Th1 77.91(17)
C1 C5 Th1 79.35(17)
C4 C5 H5 124.5
C1 C5 H5 124.5
Th1 C5 H5 110.4
C8 C6 C9 109.5(3)
C8 C6 C7 106.8(3)
C9 C6 C7 106.2(2)
C8 C6 C1 116.2(3)
C9 C6 C1 107.6(3)
C7 C6 C1 110.1(2)
C6 C7 H7A 109.5
C6 C7 H7B 109.5
H7A C7 H7B 109.5
C6 C7 H7C 109.5
H7A C7 H7C 109.5
H7B C7 H7C 109.5
C6 C8 H8A 109.5
C6 C8 H8B 109.5
H8A C8 H8B 109.5
C6 C8 H8C 109.5
H8A C8 H8C 109.5
H8B C8 H8C 109.5
C6 C9 H9A 109.5
C6 C9 H9B 109.5
H9A C9 H9B 109.5
C6 C9 H9C 109.5
H9A C9 H9C 109.5
H9B C9 H9C 109.5
C11 C10 C13 107.3(3)
C11 C10 C12 108.9(3)
C13 C10 C12 104.8(3)
C11 C10 C2 114.1(2)
C13 C10 C2 109.9(3)
C12 C10 C2 111.3(3)
C10 C11 H11A 109.5
C10 C11 H11B 109.5
H11A C11 H11B 109.5
C10 C11 H11C 109.5
H11A C11 H11C 109.5
H11B C11 H11C 109.5
C10 C12 H12A 109.5
C10 C12 H12B 109.5
H12A C12 H12B 109.5
C10 C12 H12C 109.5
H12A C12 H12C 109.5
H12B C12 H12C 109.5
C10 C13 H13A 109.5
C10 C13 H13B 109.5
H13A C13 H13B 109.5
C10 C13 H13C 109.5
H13A C13 H13C 109.5
H13B C13 H13C 109.5
C4 C14 C17 112.6(2)
C4 C14 C16 111.4(3)
C17 C14 C16 108.5(3)
C4 C14 C15 108.1(3)
C17 C14 C15 108.8(3)
C16 C14 C15 107.3(3)
C14 C15 H15A 109.5
C14 C15 H15B 109.5
H15A C15 H15B 109.5
C14 C15 H15C 109.5
H15A C15 H15C 109.5
H15B C15 H15C 109.5
C14 C16 H16A 109.5
C14 C16 H16B 109.5
H16A C16 H16B 109.5
C14 C16 H16C 109.5
H16A C16 H16C 109.5
H16B C16 H16C 109.5
C14 C17 H17A 109.5
C14 C17 H17B 109.5
H17A C17 H17B 109.5
C14 C17 H17C 109.5
H17A C17 H17C 109.5
H17B C17 H17C 109.5
C22 C18 C19 106.2(2)
C22 C18 C23 120.1(3)
C19 C18 C23 132.5(3)
C22 C18 Th1 70.17(15)
C19 C18 Th1 75.31(16)
C23 C18 Th1 128.53(19)
C20 C19 C18 106.5(3)
C20 C19 C27 117.8(3)
C18 C19 C27 133.3(3)
C20 C19 Th1 69.99(16)
C18 C19 Th1 76.71(17)
C27 C19 Th1 130.79(18)
C21 C20 C19 110.5(3)
C21 C20 Th1 75.08(17)
C19 C20 Th1 81.57(17)
C21 C20 H20 124.8
C19 C20 H20 124.8
Th1 C20 H20 110.8
C22 C21 C20 105.7(3)
C22 C21 C31 126.5(3)
C20 C21 C31 125.8(3)
C22 C21 Th1 76.82(16)
C20 C21 Th1 75.92(16)
C31 C21 Th1 125.01(19)
C21 C22 C18 111.0(3)
C21 C22 Th1 74.39(16)
C18 C22 Th1 81.63(16)
C21 C22 H22 124.5
C18 C22 H22 124.5
Th1 C22 H22 111.5
C24 C23 C26 107.2(3)
C24 C23 C18 114.6(2)
C26 C23 C18 110.8(2)
C24 C23 C25 110.1(3)
C26 C23 C25 104.7(3)
C18 C23 C25 109.0(3)
C23 C24 H24A 109.5
C23 C24 H24B 109.5
H24A C24 H24B 109.5
C23 C24 H24C 109.5
H24A C24 H24C 109.5
H24B C24 H24C 109.5
C23 C25 H25A 109.5
C23 C25 H25B 109.5
H25A C25 H25B 109.5
C23 C25 H25C 109.5
H25A C25 H25C 109.5
H25B C25 H25C 109.5
C23 C26 H26A 109.5
C23 C26 H26B 109.5
H26A C26 H26B 109.5
C23 C26 H26C 109.5
H26A C26 H26C 109.5
H26B C26 H26C 109.5
C28 C27 C30 106.1(3)
C28 C27 C29 109.0(3)
C30 C27 C29 106.8(3)
C28 C27 C19 117.0(3)
C30 C27 C19 110.3(2)
C29 C27 C19 107.2(2)
C27 C28 H28A 109.5
C27 C28 H28B 109.5
H28A C28 H28B 109.5
C27 C28 H28C 109.5
H28A C28 H28C 109.5
H28B C28 H28C 109.5
C27 C29 H29A 109.5
C27 C29 H29B 109.5
H29A C29 H29B 109.5
C27 C29 H29C 109.5
H29A C29 H29C 109.5
H29B C29 H29C 109.5
C27 C30 H30A 109.5
C27 C30 H30B 109.5
H30A C30 H30B 109.5
C27 C30 H30C 109.5
H30A C30 H30C 109.5
H30B C30 H30C 109.5
C33 C31 C21 112.5(3)
C33 C31 C32 108.9(3)
C21 C31 C32 111.4(2)
C33 C31 C34 108.6(3)
C21 C31 C34 106.5(3)
C32 C31 C34 108.8(3)
C31 C32 H32A 109.5
C31 C32 H32B 109.5
H32A C32 H32B 109.5
C31 C32 H32C 109.5
H32A C32 H32C 109.5
H32B C32 H32C 109.5
C31 C33 H33A 109.5
C31 C33 H33B 109.5
H33A C33 H33B 109.5
C31 C33 H33C 109.5
H33A C33 H33C 109.5
H33B C33 H33C 109.5
C31 C34 H34A 109.5
C31 C34 H34B 109.5
H34A C34 H34B 109.5
C31 C34 H34C 109.5
H34A C34 H34C 109.5
H34B C34 H34C 109.5
C36 C35 C40 121.6(3)
C36 C35 H35 119.2
C40 C35 H35 119.2
C37 C36 C35 120.1(3)
C37 C36 H36 119.9
C35 C36 H36 119.9
C38 C37 C36 119.4(3)
C38 C37 H37 120.3
C36 C37 H37 120.3
C37 C38 C39 120.6(3)
C37 C38 H38 119.7
C39 C38 H38 119.7
C38 C39 C40 121.1(3)
C38 C39 H39 119.5
C40 C39 H39 119.5
C35 C40 C39 117.2(3)
C35 C40 C41 119.5(3)
C39 C40 C41 123.4(3)
C42 C41 C40 127.6(3)
C42 C41 H41 116.2
C40 C41 H41 116.2
C41 C42 N1 122.6(3)
C41 C42 C43 119.0(3)
N1 C42 C43 118.1(3)
C48 C43 C44 118.5(3)
C48 C43 C42 122.7(3)
C44 C43 C42 118.8(3)
C45 C44 C43 120.6(3)
C45 C44 H44 119.7
C43 C44 H44 119.7
C44 C45 C46 120.6(3)
C44 C45 H45 119.7
C46 C45 H45 119.7
C45 C46 C47 119.2(3)
C45 C46 H46 120.4
C47 C46 H46 120.4
C48 C47 C46 120.5(4)
C48 C47 H47 119.8
C46 C47 H47 119.8
C47 C48 C43 120.6(3)
C47 C48 H48 119.7
C43 C48 H48 119.7
Si1 C49 H49A 109.5
Si1 C49 H49B 109.5
H49A C49 H49B 109.5
Si1 C49 H49C 109.5
H49A C49 H49C 109.5
H49B C49 H49C 109.5
Si1 C50 H50A 109.5
Si1 C50 H50B 109.5
H50A C50 H50B 109.5
Si1 C50 H50C 109.5
H50A C50 H50C 109.5
H50B C50 H50C 109.5
Si1 C51 Th1 93.20(12)
Si1 C51 H51A 113.1
Th1 C51 H51A 113.1
Si1 C51 H51B 113.1
Th1 C51 H51B 113.1
H51A C51 H51B 110.5
C42 N1 Si1 125.3(2)
C42 N1 Th1 135.8(2)
Si1 N1 Th1 98.28(10)
N1 Si1 C51 97.83(13)
N1 Si1 C49 114.85(13)
C51 Si1 C49 114.09(15)
N1 Si1 C50 115.10(14)
C51 Si1 C50 110.87(14)
C49 Si1 C50 104.43(15)
N1 Si1 Th1 47.93(8)
C51 Si1 Th1 50.65(10)
C49 Si1 Th1 136.12(11)
C50 Si1 Th1 119.44(11)
N1 Th1 C51 69.48(9)
N1 Th1 C21 88.90(8)
C51 Th1 C21 107.89(10)
N1 Th1 C20 116.05(8)
C51 Th1 C20 125.21(9)
C21 Th1 C20 29.00(8)
N1 Th1 C5 86.57(8)
C51 Th1 C5 111.80(9)
C21 Th1 C5 135.39(9)
C20 Th1 C5 122.76(9)
N1 Th1 C22 88.86(8)
C51 Th1 C22 80.98(10)
C21 Th1 C22 28.79(9)
C20 Th1 C22 46.70(9)
C5 Th1 C22 163.75(8)
N1 Th1 C4 110.58(8)
C51 Th1 C4 133.53(9)
C21 Th1 C4 118.56(9)
C20 Th1 C4 97.40(8)
C5 Th1 C4 28.35(9)
C22 Th1 C4 144.05(9)
N1 Th1 C3 132.30(8)
C51 Th1 C3 117.18(9)
C21 Th1 C3 126.45(9)
C20 Th1 C3 98.19(8)
C5 Th1 C3 46.07(8)
C22 Th1 C3 137.98(9)
C4 Th1 C3 28.29(8)
N1 Th1 C1 90.38(8)
C51 Th1 C1 86.71(10)
C21 Th1 C1 164.05(9)
C20 Th1 C1 143.23(9)
C5 Th1 C1 28.70(8)
C22 Th1 C1 167.12(8)
C4 Th1 C1 47.33(9)
C3 Th1 C1 46.45(9)
N1 Th1 C2 117.75(8)
C51 Th1 C2 90.08(9)
C21 Th1 C2 152.18(9)
C20 Th1 C2 123.21(9)
C5 Th1 C2 46.66(8)
C22 Th1 C2 146.95(8)
C4 Th1 C2 47.13(8)
C3 Th1 C2 28.23(8)
C1 Th1 C2 28.32(8)
N1 Th1 C19 134.01(8)
C51 Th1 C19 106.08(9)
C21 Th1 C19 47.52(8)
C20 Th1 C19 28.44(8)
C5 Th1 C19 132.65(9)
C22 Th1 C19 46.41(8)
C4 Th1 C19 104.36(8)
C3 Th1 C19 91.58(8)
C1 Th1 C19 135.60(8)
C2 Th1 C19 107.83(8)
N1 Th1 C18 114.37(8)
C51 Th1 C18 80.25(9)
C21 Th1 C18 47.35(8)
C20 Th1 C18 46.54(8)
C5 Th1 C18 158.83(9)
C22 Th1 C18 28.20(8)
C4 Th1 C18 131.55(8)
C3 Th1 C18 113.27(8)
C1 Th1 C18 145.19(8)
C2 Th1 C18 119.02(8)
C19 Th1 C18 27.98(8)

loop_
_geom_bond_atom_site_label_1
_geom_bond_atom_site_label_2
_geom_bond_distance
C1 C5 1.432(4)
C1 C2 1.442(4)
C1 C6 1.548(4)
C1 Th1 2.930(3)
C2 C3 1.429(4)
C2 C10 1.556(4)
C2 Th1 2.964(3)
C3 C4 1.412(4)
C3 Th1 2.889(3)
C3 H3 0.9500
C4 C5 1.402(4)
C4 C14 1.527(4)
C4 Th1 2.887(3)
C5 Th1 2.834(3)
C5 H5 0.9500
C6 C8 1.528(4)
C6 C9 1.543(4)
C6 C7 1.543(4)
C7 H7A 0.9800
C7 H7B 0.9800
C7 H7C 0.9800
C8 H8A 0.9800
C8 H8B 0.9800
C8 H8C 0.9800
C9 H9A 0.9800
C9 H9B 0.9800
C9 H9C 0.9800
C10 C11 1.530(4)
C10 C13 1.532(5)
C10 C12 1.539(4)
C11 H11A 0.9800
C11 H11B 0.9800
C11 H11C 0.9800
C12 H12A 0.9800
C12 H12B 0.9800
C12 H12C 0.9800
C13 H13A 0.9800
C13 H13B 0.9800
C13 H13C 0.9800
C14 C17 1.533(4)
C14 C16 1.535(4)
C14 C15 1.540(4)
C15 H15A 0.9800
C15 H15B 0.9800
C15 H15C 0.9800
C16 H16A 0.9800
C16 H16B 0.9800
C16 H16C 0.9800
C17 H17A 0.9800
C17 H17B 0.9800
C17 H17C 0.9800
C18 C22 1.430(4)
C18 C19 1.443(4)
C18 C23 1.547(4)
C18 Th1 2.993(3)
C19 C20 1.432(4)
C19 C27 1.552(4)
C19 Th1 2.975(3)
C20 C21 1.413(4)
C20 Th1 2.826(3)
C20 H20 0.9500
C21 C22 1.408(4)
C21 C31 1.529(4)
C21 Th1 2.815(3)
C22 Th1 2.846(3)
C22 H22 0.9500
C23 C24 1.534(4)
C23 C26 1.543(4)
C23 C25 1.550(4)
C24 H24A 0.9800
C24 H24B 0.9800
C24 H24C 0.9800
C25 H25A 0.9800
C25 H25B 0.9800
C25 H25C 0.9800
C26 H26A 0.9800
C26 H26B 0.9800
C26 H26C 0.9800
C27 C28 1.529(4)
C27 C30 1.535(4)
C27 C29 1.543(4)
C28 H28A 0.9800
C28 H28B 0.9800
C28 H28C 0.9800
C29 H29A 0.9800
C29 H29B 0.9800
C29 H29C 0.9800
C30 H30A 0.9800
C30 H30B 0.9800
C30 H30C 0.9800
C31 C33 1.523(4)
C31 C32 1.531(4)
C31 C34 1.539(4)
C32 H32A 0.9800
C32 H32B 0.9800
C32 H32C 0.9800
C33 H33A 0.9800
C33 H33B 0.9800
C33 H33C 0.9800
C34 H34A 0.9800
C34 H34B 0.9800
C34 H34C 0.9800
C35 C36 1.384(5)
C35 C40 1.395(4)
C35 H35 0.9500
C36 C37 1.379(5)
C36 H36 0.9500
C37 C38 1.375(5)
C37 H37 0.9500
C38 C39 1.386(4)
C38 H38 0.9500
C39 C40 1.396(4)
C39 H39 0.9500
C40 C41 1.478(4)
C41 C42 1.355(4)
C41 H41 0.9500
C42 N1 1.400(4)
C42 C43 1.500(4)
C43 C48 1.386(4)
C43 C44 1.400(4)
C44 C45 1.378(5)
C44 H44 0.9500
C45 C46 1.380(5)
C45 H45 0.9500
C46 C47 1.387(6)
C46 H46 0.9500
C47 C48 1.384(5)
C47 H47 0.9500
C48 H48 0.9500
C49 Si1 1.875(3)
C49 H49A 0.9800
C49 H49B 0.9800
C49 H49C 0.9800
C50 Si1 1.882(3)
C50 H50A 0.9800
C50 H50B 0.9800
C50 H50C 0.9800
C51 Si1 1.863(3)
C51 Th1 2.442(3)
C51 H51A 0.9900
C51 H51B 0.9900
N1 Si1 1.772(3)
N1 Th1 2.365(2)
Si1 Th1 3.1527(9)
